data_4321497
loop_
_publ_author_name
'Carl Redshaw'
'Mark R. J. Elsegood'

_publ_section_title
;
 Group 6 Metallocalixarenes Bearing "Hydrazido(2-)" Groups
;
_journal_name_full 'Inorganic Chemistry'
_journal_page_first 5164
_journal_page_last 5168
_journal_paper_doi 10.1021/ic000098i
_journal_volume 39
_journal_year 2000
_chemical_formula_sum 'C98 H110 Mo2 N8 O7'
_chemical_formula_weight 1703.82
_chemical_name_systematic
;
 ?
;
_space_group_IT_number 14
_symmetry_cell_setting monoclinic
_symmetry_space_group_name_Hall '-P 2yn'
_symmetry_space_group_name_H-M 'P 1 21/n 1'
_atom_sites_solution_hydrogens geom
_atom_sites_solution_primary direct
_atom_sites_solution_secondary difmap
_audit_creation_method SHELXL-97
_cell_angle_alpha 90.00
_cell_angle_beta 112.312(2)
_cell_angle_gamma 90.00
_cell_formula_units_Z 4
_cell_length_a 20.3075(12)
_cell_length_b 17.8252(11)
_cell_length_c 26.0735(16)
_cell_measurement_reflns_used 19819
_cell_measurement_temperature 160(2)
_cell_measurement_theta_max 27.84
_cell_measurement_theta_min 1.97
_cell_volume 8731.6(9)
_computing_cell_refinement 'local programs'
_computing_data_collection 'Bruker SMART'
_computing_data_reduction 'Bruker SAINT'
_computing_molecular_graphics 'Bruker SHELXTL'
_computing_publication_material 'SHELXTL and local programs'
_computing_structure_refinement 'Bruker SHELXTL'
_computing_structure_solution 'Bruker SHELXTL'
_diffrn_ambient_temperature 160(2)
_diffrn_measured_fraction_theta_full 0.962
_diffrn_measured_fraction_theta_max 0.962
_diffrn_measurement_device_type 'Bruker SMART CCD diffractometer'
_diffrn_measurement_method '\w rotation with narrow frames'
_diffrn_radiation_monochromator graphite
_diffrn_radiation_source 'fine-focus sealed tube'
_diffrn_radiation_type MoK\a
_diffrn_radiation_wavelength 0.71073
_diffrn_reflns_av_R_equivalents 0.0754
_diffrn_reflns_av_sigmaI/netI 0.0981
_diffrn_reflns_limit_h_max 25
_diffrn_reflns_limit_h_min -13
_diffrn_reflns_limit_k_max 21
_diffrn_reflns_limit_k_min -21
_diffrn_reflns_limit_l_max 31
_diffrn_reflns_limit_l_min -32
_diffrn_reflns_number 48206
_diffrn_reflns_theta_full 26.00
_diffrn_reflns_theta_max 26.00
_diffrn_reflns_theta_min 1.57
_diffrn_standards_decay_% 0
_diffrn_standards_number 0
_exptl_absorpt_coefficient_mu 0.347
_exptl_absorpt_correction_T_max 0.862
_exptl_absorpt_correction_T_min 0.751
_exptl_absorpt_correction_type empirical
_exptl_crystal_colour 'dark red/brown'
_exptl_crystal_density_diffrn 1.296
_exptl_crystal_density_method 'not measured'
_exptl_crystal_description slab
_exptl_crystal_F_000 3576
_exptl_crystal_size_max 0.32
_exptl_crystal_size_mid 0.28
_exptl_crystal_size_min 0.06
_refine_diff_density_max 0.642
_refine_diff_density_min -0.681
_refine_diff_density_rms 0.094
_refine_ls_extinction_coef 0.00066(5)
_refine_ls_extinction_expression Fc^*^=kFc[1+0.001xFc^2^\l^3^/sin(2\q)]^-1/4^
_refine_ls_extinction_method SHELXL
_refine_ls_goodness_of_fit_ref 1.091
_refine_ls_hydrogen_treatment mixed
_refine_ls_matrix_type full
_refine_ls_number_parameters 1073
_refine_ls_number_reflns 17062
_refine_ls_number_restraints 98
_refine_ls_restrained_S_all 1.090
_refine_ls_R_factor_all 0.1087
_refine_ls_R_factor_gt 0.0627
_refine_ls_shift/su_max 0.002
_refine_ls_shift/su_mean 0.000
_refine_ls_structure_factor_coef Fsqd
_refine_ls_weighting_details 'w=1/[\s^2^(Fo^2^)+(0.0278P)^2^+15.4343P] where P=(Fo^2^+2Fc^2^)/3'
_refine_ls_weighting_scheme calc
_refine_ls_wR_factor_gt 0.1097
_refine_ls_wR_factor_ref 0.1243
_reflns_number_gt 11500
_reflns_number_total 17062
_reflns_threshold_expression >2sigma(I)
_cod_data_source_file ic000098i_4.cif
_cod_data_source_block 4
_cod_depositor_comments
;
The following automatic conversions were performed:

'_refine_ls_weighting_scheme' value 'calc
w=1/[\s^2^(Fo^2^)+(0.0278P)^2^+15.4343P] where P=(Fo^2^+2Fc^2^)/3'
was changed to 'calc'. New tag '_refine_ls_weighting_details' was
created. The value of the new tag was set to
'w=1/[\s^2^(Fo^2^)+(0.0278P)^2^+15.4343P] where P=(Fo^2^+2Fc^2^)/3'.

Automatic conversion script
Id: cif_fix_values 3143 2015-03-26 13:38:13Z robertas 
;
_cod_database_code 4321497

loop_
_symmetry_equiv_pos_as_xyz
'x, y, z'
'-x+1/2, y+1/2, -z+1/2'
'-x, -y, -z'
'x-1/2, -y-1/2, z-1/2'

loop_
_atom_site_label
_atom_site_type_symbol
_atom_site_fract_x
_atom_site_fract_y
_atom_site_fract_z
_atom_site_U_iso_or_equiv
_atom_site_adp_type
_atom_site_occupancy
_atom_site_calc_flag
_atom_site_refinement_flags
_atom_site_disorder_assembly
_atom_site_disorder_group
Mo1 Mo 0.89408(2) 0.80109(2) 0.214934(16) 0.01815(10) Uani 1 d . . .
Mo2 Mo 0.88447(2) 0.67446(2) 0.138243(16) 0.01825(10) Uani 1 d . . .
N1 N 0.88225(19) 0.89452(19) 0.19283(15) 0.0233(9) Uani 1 d . . .
N2 N 0.8701(2) 0.96070(19) 0.16909(15) 0.0235(9) Uani 1 d . . .
C1 C 0.8268(3) 0.9653(2) 0.11112(19) 0.0252(11) Uani 1 d . . .
C2 C 0.7705(3) 0.9164(3) 0.0890(2) 0.0325(12) Uani 1 d . . .
H2 H 0.7600 0.8807 0.1119 0.039 Uiso 1 calc R . .
C3 C 0.7294(3) 0.9202(3) 0.0329(2) 0.0421(14) Uani 1 d . . .
H3 H 0.6898 0.8875 0.0173 0.051 Uiso 1 calc R . .
C4 C 0.7451(3) 0.9705(3) -0.0004(2) 0.0426(14) Uani 1 d . . .
H4 H 0.7170 0.9721 -0.0390 0.051 Uiso 1 calc R . .
C5 C 0.8018(3) 1.0189(3) 0.0223(2) 0.0405(14) Uani 1 d . . .
H5 H 0.8123 1.0543 -0.0008 0.049 Uiso 1 calc R . .
C6 C 0.8435(3) 1.0166(3) 0.0781(2) 0.0303(12) Uani 1 d . . .
H6 H 0.8828 1.0496 0.0935 0.036 Uiso 1 calc R . .
C7 C 0.9078(3) 1.0251(2) 0.20024(18) 0.0238(11) Uani 1 d . . .
C8 C 0.9785(3) 1.0195(3) 0.2333(2) 0.0326(12) Uani 1 d . . .
H8 H 1.0029 0.9731 0.2363 0.039 Uiso 1 calc R . .
C9 C 1.0143(3) 1.0823(3) 0.2623(2) 0.0414(14) Uani 1 d . . .
H9 H 1.0633 1.0791 0.2855 0.050 Uiso 1 calc R . .
C10 C 0.9783(3) 1.1491(3) 0.2574(2) 0.0465(16) Uani 1 d . . .
H10 H 1.0030 1.1923 0.2766 0.056 Uiso 1 calc R . .
C11 C 0.9068(4) 1.1538(3) 0.2248(2) 0.0471(16) Uani 1 d . . .
H11 H 0.8822 1.1998 0.2222 0.057 Uiso 1 calc R . .
C12 C 0.8710(3) 1.0917(3) 0.1960(2) 0.0334(12) Uani 1 d . . .
H12 H 0.8217 1.0946 0.1736 0.040 Uiso 1 calc R . .
N3 N 0.8237(2) 0.60214(19) 0.12878(15) 0.0224(9) Uani 1 d . . .
N4 N 0.7754(2) 0.5530(2) 0.12807(15) 0.0240(9) Uani 1 d . . .
C13 C 0.7912(2) 0.4740(2) 0.13039(19) 0.0236(11) Uani 1 d . . .
C14 C 0.7373(3) 0.4218(2) 0.1102(2) 0.0291(12) Uani 1 d . . .
H14 H 0.6890 0.4374 0.0942 0.035 Uiso 1 calc R . .
C15 C 0.7545(3) 0.3464(3) 0.1134(2) 0.0351(13) Uani 1 d . . .
H15 H 0.7176 0.3101 0.1001 0.042 Uiso 1 calc R . .
C16 C 0.8240(3) 0.3234(3) 0.1355(2) 0.0351(13) Uani 1 d . . .
H16 H 0.8353 0.2715 0.1372 0.042 Uiso 1 calc R . .
C17 C 0.8774(3) 0.3761(3) 0.1554(2) 0.0340(12) Uani 1 d . . .
H17 H 0.9257 0.3603 0.1709 0.041 Uiso 1 calc R . .
C18 C 0.8614(3) 0.4509(3) 0.15288(19) 0.0284(11) Uani 1 d . . .
H18 H 0.8984 0.4870 0.1666 0.034 Uiso 1 calc R . .
C19 C 0.7081(2) 0.5820(2) 0.12648(19) 0.0258(11) Uani 1 d . . .
C20 C 0.6753(3) 0.5498(3) 0.1587(2) 0.0285(11) Uani 1 d . . .
H20 H 0.6970 0.5087 0.1823 0.034 Uiso 1 calc R . .
C21 C 0.6109(3) 0.5774(3) 0.1565(2) 0.0378(13) Uani 1 d . . .
H21 H 0.5877 0.5551 0.1782 0.045 Uiso 1 calc R . .
C22 C 0.5802(3) 0.6381(3) 0.1224(2) 0.0431(14) Uani 1 d . . .
H22 H 0.5354 0.6569 0.1201 0.052 Uiso 1 calc R . .
C23 C 0.6148(3) 0.6708(3) 0.0921(2) 0.0466(14) Uiso 1 d . . .
H23 H 0.5941 0.7131 0.0695 0.056 Uiso 1 calc R . .
C24 C 0.6787(3) 0.6436(3) 0.0937(2) 0.0331(12) Uiso 1 d . . .
H24 H 0.7023 0.6667 0.0726 0.040 Uiso 1 calc R . .
O1 O 0.91430(15) 0.67739(14) 0.22586(11) 0.0171(6) Uani 1 d . . .
O2 O 0.84069(15) 0.81116(16) 0.26214(12) 0.0211(7) Uani 1 d . . .
O3 O 0.97758(15) 0.80014(15) 0.27974(11) 0.0194(7) Uani 1 d . . .
O4 O 0.96100(15) 0.77416(15) 0.17235(12) 0.0194(7) Uani 1 d . . .
O5 O 0.87346(15) 0.68052(15) 0.06026(11) 0.0215(7) Uani 1 d . . .
O6 O 0.97277(15) 0.62705(15) 0.15407(12) 0.0209(7) Uani 1 d . . .
C25 C 0.9110(2) 0.6116(2) 0.25259(17) 0.0179(10) Uani 1 d . . .
C26 C 0.9669(2) 0.5598(2) 0.26705(17) 0.0186(10) Uani 1 d . . .
C27 C 0.9591(2) 0.4904(2) 0.28941(17) 0.0212(10) Uani 1 d . . .
H27 H 0.9972 0.4554 0.2989 0.025 Uiso 1 calc R . .
C28 C 0.8982(2) 0.4705(2) 0.29818(17) 0.0211(10) Uani 1 d . . .
C29 C 0.8456(2) 0.5257(2) 0.28662(17) 0.0210(10) Uani 1 d . . .
H29 H 0.8042 0.5149 0.2939 0.025 Uiso 1 calc R . .
C30 C 0.8510(2) 0.5954(2) 0.26508(17) 0.0184(10) Uani 1 d . . .
C31 C 0.8890(2) 0.3940(2) 0.32199(19) 0.0247(11) Uani 1 d . . .
C32 C 0.8159(3) 0.3613(3) 0.2880(2) 0.0416(14) Uani 1 d . . .
H32A H 0.8118 0.3539 0.2496 0.062 Uiso 1 calc R . .
H32B H 0.7788 0.3959 0.2886 0.062 Uiso 1 calc R . .
H32C H 0.8104 0.3129 0.3038 0.062 Uiso 1 calc R . .
C33 C 0.9461(3) 0.3382(3) 0.3218(2) 0.0370(13) Uani 1 d . . .
H33A H 0.9449 0.3332 0.2840 0.056 Uiso 1 calc R . .
H33B H 0.9370 0.2893 0.3349 0.056 Uiso 1 calc R . .
H33C H 0.9930 0.3565 0.3463 0.056 Uiso 1 calc R . .
C34 C 0.8956(3) 0.4061(3) 0.3820(2) 0.0380(13) Uani 1 d . . .
H34A H 0.8885 0.3582 0.3977 0.057 Uiso 1 calc R . .
H34B H 0.8594 0.4421 0.3827 0.057 Uiso 1 calc R . .
H34C H 0.9430 0.4257 0.4041 0.057 Uiso 1 calc R . .
C35 C 0.7975(2) 0.6567(2) 0.26279(17) 0.0198(10) Uani 1 d . . .
H35A H 0.7526 0.6344 0.2623 0.024 Uiso 1 calc R . .
H35B H 0.7867 0.6878 0.2291 0.024 Uiso 1 calc R . .
C36 C 0.8589(2) 0.7750(2) 0.31197(18) 0.0196(10) Uani 1 d . . .
C37 C 0.8327(2) 0.7041(2) 0.31510(17) 0.0193(10) Uani 1 d . . .
C38 C 0.8454(2) 0.6729(2) 0.36658(18) 0.0210(10) Uani 1 d . . .
H38 H 0.8256 0.6252 0.3685 0.025 Uiso 1 calc R . .
C39 C 0.8866(2) 0.7094(2) 0.41600(18) 0.0223(10) Uani 1 d . . .
C40 C 0.9169(2) 0.7778(2) 0.41120(19) 0.0241(11) Uani 1 d . . .
H40 H 0.9472 0.8024 0.4440 0.029 Uiso 1 calc R . .
C41 C 0.9046(2) 0.8115(2) 0.36037(19) 0.0224(10) Uani 1 d . . .
C42 C 0.8953(3) 0.6732(3) 0.47134(19) 0.0314(12) Uani 1 d . . .
C43 C 0.9290(4) 0.5956(3) 0.4762(2) 0.0603(19) Uani 1 d . . .
H43A H 0.8999 0.5645 0.4447 0.091 Uiso 1 calc R . .
H43B H 0.9318 0.5719 0.5109 0.091 Uiso 1 calc R . .
H43C H 0.9770 0.6005 0.4760 0.091 Uiso 1 calc R . .
C44 C 0.8223(3) 0.6642(4) 0.4751(2) 0.0518(17) Uani 1 d . . .
H44A H 0.8013 0.7137 0.4747 0.078 Uiso 1 calc R . .
H44B H 0.8278 0.6381 0.5095 0.078 Uiso 1 calc R . .
H44C H 0.7912 0.6349 0.4433 0.078 Uiso 1 calc R . .
C45 C 0.9421(3) 0.7201(3) 0.5208(2) 0.0441(15) Uani 1 d . . .
H45A H 0.9897 0.7253 0.5199 0.066 Uiso 1 calc R . .
H45B H 0.9457 0.6952 0.5553 0.066 Uiso 1 calc R . .
H45C H 0.9208 0.7699 0.5190 0.066 Uiso 1 calc R . .
C46 C 0.9370(2) 0.8875(2) 0.3568(2) 0.0261(11) Uani 1 d . . .
H46A H 0.9038 0.9136 0.3235 0.031 Uiso 1 calc R . .
H46B H 0.9393 0.9174 0.3894 0.031 Uiso 1 calc R . .
C47 C 1.0259(2) 0.8490(2) 0.31385(18) 0.0218(10) Uani 1 d . . .
C48 C 1.0107(2) 0.8889(2) 0.35402(18) 0.0238(10) Uani 1 d . . .
C49 C 1.0650(3) 0.9338(2) 0.38937(19) 0.0286(11) Uani 1 d . . .
H49 H 1.0567 0.9611 0.4176 0.034 Uiso 1 calc R . .
C50 C 1.1310(3) 0.9406(3) 0.3852(2) 0.0300(12) Uani 1 d . . .
C51 C 1.1422(3) 0.9002(3) 0.34353(19) 0.0288(11) Uani 1 d . . .
H51 H 1.1868 0.9044 0.3398 0.035 Uiso 1 calc R . .
C52 C 1.0904(2) 0.8541(2) 0.30741(18) 0.0224(10) Uani 1 d . . .
C53 C 1.1885(3) 0.9897(3) 0.4267(2) 0.0406(14) Uani 1 d . . .
C54 C 1.2584(3) 0.9888(4) 0.4158(3) 0.065(2) Uani 1 d . . .
H54A H 1.2503 1.0130 0.3802 0.097 Uiso 1 calc R . .
H54B H 1.2736 0.9369 0.4149 0.097 Uiso 1 calc R . .
H54C H 1.2955 1.0161 0.4456 0.097 Uiso 1 calc R . .
C55 C 1.1626(3) 1.0699(3) 0.4244(3) 0.0602(19) Uani 1 d . . .
H55A H 1.1544 1.0914 0.3879 0.090 Uiso 1 calc R . .
H55B H 1.1985 1.0997 0.4531 0.090 Uiso 1 calc R . .
H55C H 1.1180 1.0705 0.4307 0.090 Uiso 1 calc R . .
C56 C 1.2091(4) 0.9588(4) 0.4854(2) 0.067(2) Uani 1 d . . .
H56A H 1.2470 0.9898 0.5114 0.100 Uiso 1 calc R . .
H56B H 1.2259 0.9071 0.4868 0.100 Uiso 1 calc R . .
H56C H 1.1675 0.9599 0.4958 0.100 Uiso 1 calc R . .
C57 C 1.0989(2) 0.8114(2) 0.26020(17) 0.0189(10) Uani 1 d . . .
H57A H 1.0762 0.7616 0.2572 0.023 Uiso 1 calc R . .
H57B H 1.1503 0.8032 0.2690 0.023 Uiso 1 calc R . .
C58 C 1.0027(2) 0.8297(2) 0.16321(18) 0.0196(10) Uani 1 d . . .
C59 C 1.0666(2) 0.8511(2) 0.20442(18) 0.0186(10) Uani 1 d . . .
C60 C 1.1046(2) 0.9121(2) 0.19497(19) 0.0243(11) Uani 1 d . . .
H60 H 1.1484 0.9262 0.2234 0.029 Uiso 1 calc R . .
C61 C 1.0809(2) 0.9524(2) 0.14590(19) 0.0225(10) Uani 1 d . . .
C62 C 1.0178(2) 0.9279(2) 0.10443(19) 0.0248(11) Uani 1 d . . .
H62 H 1.0007 0.9538 0.0700 0.030 Uiso 1 calc R . .
C63 C 0.9789(2) 0.8671(2) 0.11147(18) 0.0188(10) Uani 1 d . . .
C64 C 1.1223(3) 1.0201(3) 0.1371(2) 0.0336(12) Uani 1 d DU . .
C65 C 1.1456(8) 1.0057(7) 0.0903(5) 0.056(4) Uani 0.476(9) d PDU A 1
H65A H 1.1044 0.9915 0.0573 0.084 Uiso 0.476(9) calc PR A 1
H65B H 1.1807 0.9650 0.1004 0.084 Uiso 0.476(9) calc PR A 1
H65C H 1.1672 1.0513 0.0826 0.084 Uiso 0.476(9) calc PR A 1
C66 C 1.1820(7) 1.0439(8) 0.1899(5) 0.063(5) Uani 0.476(9) d PDU A 1
H66A H 1.1630 1.0531 0.2187 0.095 Uiso 0.476(9) calc PR A 1
H66B H 1.2038 1.0899 0.1832 0.095 Uiso 0.476(9) calc PR A 1
H66C H 1.2179 1.0041 0.2021 0.095 Uiso 0.476(9) calc PR A 1
C67 C 1.0685(6) 1.0881(5) 0.1211(6) 0.059(4) Uani 0.476(9) d PDU A 1
H67A H 1.0535 1.0988 0.1519 0.089 Uiso 0.476(9) calc PR A 1
H67B H 1.0268 1.0753 0.0880 0.089 Uiso 0.476(9) calc PR A 1
H67C H 1.0919 1.1324 0.1135 0.089 Uiso 0.476(9) calc PR A 1
C65A C 1.1979(5) 0.9907(6) 0.1434(6) 0.057(4) Uani 0.524(9) d PDU A 2
H65D H 1.1928 0.9510 0.1162 0.086 Uiso 0.524(9) calc PR A 2
H65E H 1.2224 0.9707 0.1809 0.086 Uiso 0.524(9) calc PR A 2
H65F H 1.2257 1.0322 0.1372 0.086 Uiso 0.524(9) calc PR A 2
C66A C 1.1284(9) 1.0802(7) 0.1772(6) 0.074(5) Uani 0.524(9) d PDU A 2
H66D H 1.1547 1.1224 0.1703 0.111 Uiso 0.524(9) calc PR A 2
H66E H 1.1538 1.0612 0.2149 0.111 Uiso 0.524(9) calc PR A 2
H66F H 1.0807 1.0969 0.1732 0.111 Uiso 0.524(9) calc PR A 2
C67A C 1.0919(6) 1.0504(6) 0.0771(4) 0.054(4) Uani 0.524(9) d PDU A 2
H67D H 1.0882 1.0093 0.0512 0.081 Uiso 0.524(9) calc PR A 2
H67E H 1.1236 1.0892 0.0729 0.081 Uiso 0.524(9) calc PR A 2
H67F H 1.0446 1.0718 0.0691 0.081 Uiso 0.524(9) calc PR A 2
C68 C 0.9205(2) 0.8348(2) 0.06167(17) 0.0195(10) Uani 1 d . . .
H68A H 0.9028 0.8729 0.0319 0.023 Uiso 1 calc R . .
H68B H 0.8803 0.8183 0.0716 0.023 Uiso 1 calc R . .
C69 C 0.9317(2) 0.6943(2) 0.04747(17) 0.0190(10) Uani 1 d . . .
C70 C 0.9521(2) 0.7679(2) 0.04214(17) 0.0175(10) Uani 1 d . . .
C71 C 1.0084(2) 0.7787(2) 0.02592(17) 0.0222(10) Uani 1 d . . .
H71 H 1.0204 0.8287 0.0202 0.027 Uiso 1 calc R . .
C72 C 1.0488(2) 0.7205(2) 0.01744(18) 0.0228(10) Uani 1 d . . .
C73 C 1.0296(2) 0.6479(2) 0.02683(17) 0.0237(11) Uani 1 d . . .
H73 H 1.0574 0.6069 0.0231 0.028 Uiso 1 calc R . .
C74 C 0.9718(2) 0.6331(2) 0.04135(17) 0.0207(10) Uani 1 d . . .
C75 C 1.1126(3) 0.7382(3) 0.0022(2) 0.0296(12) Uani 1 d . . .
C76 C 1.1660(3) 0.7859(4) 0.0485(2) 0.0544(17) Uani 1 d . . .
H76A H 1.1425 0.8316 0.0537 0.082 Uiso 1 calc R . .
H76B H 1.2060 0.7995 0.0381 0.082 Uiso 1 calc R . .
H76C H 1.1836 0.7571 0.0830 0.082 Uiso 1 calc R . .
C77 C 1.1493(3) 0.6671(3) -0.0055(3) 0.065(2) Uani 1 d . . .
H77A H 1.1652 0.6376 0.0288 0.098 Uiso 1 calc R . .
H77B H 1.1904 0.6805 -0.0145 0.098 Uiso 1 calc R . .
H77C H 1.1158 0.6373 -0.0359 0.098 Uiso 1 calc R . .
C78 C 1.0893(3) 0.7834(3) -0.0513(2) 0.0406(14) Uani 1 d . . .
H78A H 1.0575 0.7529 -0.0820 0.061 Uiso 1 calc R . .
H78B H 1.1313 0.7978 -0.0590 0.061 Uiso 1 calc R . .
H78C H 1.0642 0.8287 -0.0474 0.061 Uiso 1 calc R . .
C79 C 0.9545(2) 0.5532(2) 0.05235(18) 0.0226(10) Uani 1 d . . .
H79A H 0.9598 0.5201 0.0236 0.027 Uiso 1 calc R . .
H79B H 0.9040 0.5512 0.0481 0.027 Uiso 1 calc R . .
C80 C 1.0039(2) 0.5586(2) 0.15746(18) 0.0184(10) Uani 1 d . . .
C81 C 1.0001(2) 0.5213(2) 0.10937(18) 0.0208(10) Uani 1 d . . .
C82 C 1.0372(2) 0.4537(2) 0.11613(19) 0.0234(10) Uani 1 d . . .
H82 H 1.0365 0.4278 0.0841 0.028 Uiso 1 calc R . .
C83 C 1.0752(2) 0.4230(2) 0.16823(19) 0.0226(10) Uani 1 d . . .
C84 C 1.0755(2) 0.4624(2) 0.21472(19) 0.0217(10) Uani 1 d . . .
H84 H 1.1006 0.4421 0.2506 0.026 Uiso 1 calc R . .
C85 C 1.0403(2) 0.5302(2) 0.21006(18) 0.0179(10) Uani 1 d . . .
C86 C 1.1156(3) 0.3486(3) 0.1762(2) 0.0292(12) Uani 1 d . . .
C87 C 1.1933(3) 0.3601(3) 0.2154(2) 0.0469(15) Uani 1 d . . .
H87A H 1.2196 0.3130 0.2189 0.070 Uiso 1 calc R . .
H87B H 1.1951 0.3754 0.2520 0.070 Uiso 1 calc R . .
H87C H 1.2150 0.3991 0.2005 0.070 Uiso 1 calc R . .
C88 C 1.1158(3) 0.3162(3) 0.1221(2) 0.0386(13) Uani 1 d . . .
H88A H 1.0668 0.3068 0.0966 0.058 Uiso 1 calc R . .
H88B H 1.1426 0.2690 0.1298 0.058 Uiso 1 calc R . .
H88C H 1.1383 0.3520 0.1053 0.058 Uiso 1 calc R . .
C89 C 1.0809(3) 0.2902(3) 0.2026(2) 0.0355(13) Uani 1 d . . .
H89A H 1.0324 0.2794 0.1767 0.053 Uiso 1 calc R . .
H89B H 1.0796 0.3106 0.2371 0.053 Uiso 1 calc R . .
H89C H 1.1090 0.2439 0.2105 0.053 Uiso 1 calc R . .
C90 C 1.0366(2) 0.5732(2) 0.25881(18) 0.0198(10) Uani 1 d . . .
H90A H 1.0415 0.6275 0.2530 0.024 Uiso 1 calc R . .
H90B H 1.0770 0.5581 0.2928 0.024 Uiso 1 calc R . .
O7 O 0.82892(15) 0.75528(15) 0.14831(12) 0.0187(7) Uani 1 d . . .
N5 N 1.1063(3) 0.7309(3) 0.4744(2) 0.0723(18) Uani 1 d . . .
C91 C 1.0772(3) 0.7027(3) 0.4328(2) 0.0462(15) Uani 1 d . . .
C92 C 1.0405(3) 0.6653(3) 0.3800(2) 0.0480(15) Uani 1 d . . .
H92A H 1.0743 0.6553 0.3622 0.072 Uiso 1 calc R . .
H92B H 1.0021 0.6976 0.3559 0.072 Uiso 1 calc R . .
H92C H 1.0204 0.6178 0.3863 0.072 Uiso 1 calc R . .
N6 N 1.2962(3) 0.1783(3) 0.1495(3) 0.0780(19) Uani 1 d . . .
C93 C 1.2713(3) 0.2066(3) 0.1076(3) 0.0461(15) Uani 1 d . . .
C94 C 1.2395(3) 0.2441(4) 0.0549(2) 0.0629(19) Uani 1 d . . .
H94A H 1.1951 0.2684 0.0525 0.094 Uiso 1 calc R . .
H94B H 1.2292 0.2073 0.0249 0.094 Uiso 1 calc R . .
H94C H 1.2724 0.2820 0.0514 0.094 Uiso 1 calc R . .
N7 N 1.3525(4) 0.9156(5) 0.1298(3) 0.106(3) Uani 1 d . . .
C95 C 1.3545(4) 0.8520(6) 0.1301(3) 0.073(2) Uani 1 d . . .
C96 C 1.3598(4) 0.7716(5) 0.1303(3) 0.097(3) Uani 1 d . . .
H96A H 1.3300 0.7521 0.0936 0.145 Uiso 1 calc R . .
H96B H 1.3436 0.7508 0.1582 0.145 Uiso 1 calc R . .
H96C H 1.4095 0.7571 0.1390 0.145 Uiso 1 calc R . .
N8 N 1.2197(4) 1.1634(5) 0.3118(3) 0.105(3) Uani 1 d . . .
C97 C 1.2755(4) 1.1619(4) 0.3117(3) 0.066(2) Uani 1 d . . .
C98 C 1.3456(4) 1.1627(5) 0.3122(4) 0.110(3) Uani 1 d . . .
H98A H 1.3701 1.2084 0.3306 0.165 Uiso 1 calc R . .
H98B H 1.3435 1.1617 0.2740 0.165 Uiso 1 calc R . .
H98C H 1.3717 1.1187 0.3323 0.165 Uiso 1 calc R . .

loop_
_atom_site_aniso_label
_atom_site_aniso_U_11
_atom_site_aniso_U_22
_atom_site_aniso_U_33
_atom_site_aniso_U_23
_atom_site_aniso_U_13
_atom_site_aniso_U_12
Mo1 0.0216(2) 0.01368(19) 0.0212(2) 0.00143(16) 0.01044(17) -0.00023(16)
Mo2 0.0220(2) 0.01382(19) 0.0215(2) 0.00131(16) 0.01112(17) -0.00043(16)
N1 0.029(2) 0.017(2) 0.028(2) 0.0008(16) 0.0161(19) -0.0018(17)
N2 0.033(2) 0.013(2) 0.029(2) 0.0019(16) 0.0159(19) 0.0020(17)
C1 0.031(3) 0.019(2) 0.026(3) 0.003(2) 0.012(2) 0.007(2)
C2 0.025(3) 0.027(3) 0.046(3) 0.004(2) 0.014(3) 0.005(2)
C3 0.035(3) 0.037(3) 0.045(4) -0.006(3) 0.004(3) 0.004(3)
C4 0.053(4) 0.047(4) 0.025(3) 0.005(3) 0.011(3) 0.019(3)
C5 0.061(4) 0.034(3) 0.035(3) 0.010(2) 0.028(3) 0.012(3)
C6 0.042(3) 0.020(3) 0.032(3) 0.005(2) 0.018(3) 0.003(2)
C7 0.040(3) 0.014(2) 0.023(3) 0.0021(19) 0.018(2) -0.001(2)
C8 0.039(3) 0.025(3) 0.039(3) 0.003(2) 0.021(3) -0.001(2)
C9 0.043(3) 0.042(3) 0.038(3) -0.007(3) 0.014(3) -0.012(3)
C10 0.072(5) 0.029(3) 0.037(3) -0.008(2) 0.018(3) -0.019(3)
C11 0.087(5) 0.020(3) 0.034(3) 0.001(2) 0.023(3) 0.007(3)
C12 0.048(3) 0.023(3) 0.029(3) 0.003(2) 0.016(3) 0.010(2)
N3 0.028(2) 0.018(2) 0.022(2) 0.0007(16) 0.0103(18) -0.0038(17)
N4 0.028(2) 0.016(2) 0.029(2) -0.0007(16) 0.0123(19) -0.0035(17)
C13 0.030(3) 0.018(2) 0.025(3) 0.0004(19) 0.013(2) -0.002(2)
C14 0.027(3) 0.023(3) 0.041(3) -0.002(2) 0.017(2) -0.002(2)
C15 0.043(3) 0.018(3) 0.053(3) -0.007(2) 0.029(3) -0.006(2)
C16 0.047(3) 0.021(3) 0.047(3) 0.003(2) 0.029(3) 0.007(2)
C17 0.030(3) 0.037(3) 0.037(3) 0.003(2) 0.015(3) 0.005(2)
C18 0.031(3) 0.027(3) 0.029(3) 0.000(2) 0.013(2) -0.005(2)
C19 0.029(3) 0.020(2) 0.030(3) 0.000(2) 0.012(2) -0.002(2)
C20 0.029(3) 0.025(3) 0.032(3) -0.005(2) 0.012(2) -0.003(2)
C21 0.042(3) 0.029(3) 0.050(3) -0.010(3) 0.026(3) -0.009(3)
C22 0.036(3) 0.032(3) 0.063(4) -0.004(3) 0.022(3) 0.012(3)
O1 0.0235(16) 0.0084(14) 0.0242(16) 0.0008(12) 0.0143(14) -0.0009(12)
O2 0.0201(16) 0.0223(17) 0.0256(17) 0.0049(13) 0.0140(14) 0.0053(13)
O3 0.0191(16) 0.0180(15) 0.0229(16) -0.0020(13) 0.0100(14) -0.0034(13)
O4 0.0236(17) 0.0150(15) 0.0240(17) 0.0026(13) 0.0142(14) -0.0012(13)
O5 0.0268(17) 0.0195(16) 0.0199(16) -0.0011(13) 0.0107(14) -0.0018(14)
O6 0.0262(18) 0.0159(16) 0.0228(17) 0.0024(13) 0.0117(14) 0.0049(13)
C25 0.024(3) 0.015(2) 0.014(2) -0.0002(17) 0.007(2) -0.0045(19)
C26 0.022(3) 0.018(2) 0.019(2) -0.0027(18) 0.012(2) -0.0026(19)
C27 0.025(3) 0.018(2) 0.017(2) 0.0005(18) 0.004(2) 0.0022(19)
C28 0.026(3) 0.020(2) 0.016(2) 0.0027(18) 0.007(2) 0.000(2)
C29 0.024(3) 0.023(2) 0.019(2) 0.0016(19) 0.011(2) -0.002(2)
C30 0.018(2) 0.016(2) 0.021(2) -0.0003(18) 0.007(2) 0.0006(18)
C31 0.025(3) 0.020(2) 0.030(3) 0.008(2) 0.012(2) -0.001(2)
C32 0.041(3) 0.023(3) 0.054(4) 0.009(3) 0.011(3) -0.007(2)
C33 0.048(3) 0.019(3) 0.053(3) 0.013(2) 0.029(3) 0.006(2)
C34 0.052(4) 0.031(3) 0.035(3) 0.011(2) 0.021(3) 0.001(3)
C35 0.022(2) 0.018(2) 0.021(2) 0.0006(18) 0.010(2) -0.0003(19)
C36 0.020(2) 0.020(2) 0.022(2) 0.0030(19) 0.011(2) 0.0058(19)
C37 0.018(2) 0.021(2) 0.020(2) 0.0006(19) 0.0085(19) 0.0048(19)
C38 0.020(2) 0.018(2) 0.029(3) 0.000(2) 0.015(2) -0.0020(19)
C39 0.020(2) 0.025(3) 0.022(2) 0.003(2) 0.008(2) 0.003(2)
C40 0.020(3) 0.029(3) 0.023(3) -0.003(2) 0.009(2) -0.001(2)
C41 0.021(2) 0.019(2) 0.032(3) -0.003(2) 0.016(2) 0.0021(19)
C42 0.034(3) 0.034(3) 0.022(3) 0.005(2) 0.006(2) -0.009(2)
C43 0.093(5) 0.047(4) 0.030(3) 0.015(3) 0.010(3) 0.019(4)
C44 0.046(4) 0.086(5) 0.026(3) 0.012(3) 0.017(3) -0.021(3)
C45 0.047(4) 0.055(4) 0.025(3) -0.002(3) 0.007(3) -0.010(3)
C46 0.032(3) 0.020(2) 0.030(3) -0.007(2) 0.017(2) -0.004(2)
C47 0.028(3) 0.015(2) 0.021(2) 0.0023(18) 0.007(2) -0.0037(19)
C48 0.029(3) 0.021(2) 0.022(2) 0.0007(19) 0.009(2) -0.005(2)
C49 0.043(3) 0.023(3) 0.024(3) -0.003(2) 0.017(2) -0.007(2)
C50 0.034(3) 0.029(3) 0.024(3) 0.003(2) 0.007(2) -0.008(2)
C51 0.024(3) 0.036(3) 0.023(3) 0.004(2) 0.006(2) -0.004(2)
C52 0.024(3) 0.021(2) 0.021(2) 0.0067(19) 0.007(2) 0.000(2)
C53 0.045(4) 0.042(3) 0.036(3) -0.017(3) 0.016(3) -0.015(3)
C54 0.051(4) 0.071(5) 0.072(5) -0.036(4) 0.022(4) -0.027(4)
C55 0.054(4) 0.041(4) 0.071(5) -0.016(3) 0.008(4) -0.011(3)
C56 0.072(5) 0.074(5) 0.035(4) -0.014(3) -0.001(3) -0.005(4)
C57 0.014(2) 0.017(2) 0.026(2) 0.0016(19) 0.0074(19) 0.0018(18)
C58 0.023(2) 0.015(2) 0.025(2) 0.0029(19) 0.013(2) -0.0012(19)
C59 0.018(2) 0.016(2) 0.024(2) -0.0002(18) 0.011(2) 0.0024(18)
C60 0.027(3) 0.023(2) 0.027(3) -0.003(2) 0.015(2) -0.004(2)
C61 0.030(3) 0.014(2) 0.028(3) -0.0016(19) 0.015(2) -0.003(2)
C62 0.034(3) 0.019(2) 0.026(3) 0.005(2) 0.017(2) 0.004(2)
C63 0.022(2) 0.014(2) 0.022(2) -0.0011(18) 0.011(2) 0.0056(19)
C64 0.042(3) 0.026(3) 0.032(3) 0.005(2) 0.014(2) -0.014(2)
C65 0.070(11) 0.055(8) 0.064(8) 0.003(7) 0.050(8) -0.022(7)
C66 0.067(9) 0.060(10) 0.054(7) 0.006(7) 0.011(7) -0.051(7)
C67 0.069(8) 0.011(5) 0.101(12) 0.002(6) 0.035(7) -0.018(5)
C65A 0.043(6) 0.056(7) 0.083(10) 0.025(6) 0.036(7) -0.010(5)
C66A 0.114(14) 0.044(8) 0.095(10) -0.033(8) 0.075(11) -0.048(8)
C67A 0.065(8) 0.043(7) 0.056(6) 0.023(5) 0.027(6) -0.013(6)
C68 0.022(2) 0.015(2) 0.024(2) 0.0030(19) 0.011(2) 0.0012(19)
C69 0.021(2) 0.021(2) 0.016(2) 0.0027(18) 0.0077(19) -0.0008(19)
C70 0.022(2) 0.016(2) 0.015(2) -0.0005(18) 0.007(2) 0.0012(19)
C71 0.028(3) 0.020(2) 0.019(2) 0.0007(19) 0.010(2) -0.003(2)
C72 0.027(3) 0.026(3) 0.019(2) 0.0013(19) 0.014(2) 0.003(2)
C73 0.037(3) 0.018(2) 0.019(2) -0.0002(19) 0.015(2) 0.005(2)
C74 0.030(3) 0.019(2) 0.014(2) 0.0012(18) 0.011(2) 0.002(2)
C75 0.030(3) 0.028(3) 0.036(3) 0.009(2) 0.019(2) 0.005(2)
C76 0.032(3) 0.085(5) 0.048(4) 0.010(3) 0.017(3) -0.009(3)
C77 0.072(5) 0.046(4) 0.116(6) 0.035(4) 0.079(5) 0.030(3)
C78 0.044(3) 0.042(3) 0.046(3) 0.015(3) 0.029(3) 0.011(3)
C79 0.030(3) 0.019(2) 0.023(2) -0.0029(19) 0.014(2) -0.001(2)
C80 0.019(2) 0.015(2) 0.026(3) -0.0022(19) 0.014(2) -0.0015(18)
C81 0.022(3) 0.017(2) 0.027(3) 0.0007(19) 0.015(2) -0.0020(19)
C82 0.030(3) 0.017(2) 0.029(3) -0.002(2) 0.017(2) -0.002(2)
C83 0.023(3) 0.016(2) 0.030(3) 0.002(2) 0.012(2) 0.0014(19)
C84 0.018(2) 0.021(2) 0.027(3) 0.005(2) 0.009(2) 0.0032(19)
C85 0.014(2) 0.017(2) 0.025(2) 0.0011(19) 0.011(2) -0.0043(18)
C86 0.028(3) 0.024(3) 0.040(3) -0.002(2) 0.017(2) 0.007(2)
C87 0.034(3) 0.043(3) 0.065(4) -0.005(3) 0.020(3) 0.011(3)
C88 0.043(3) 0.029(3) 0.047(3) 0.001(2) 0.021(3) 0.012(2)
C89 0.039(3) 0.026(3) 0.043(3) 0.002(2) 0.017(3) 0.005(2)
C90 0.020(3) 0.021(2) 0.020(2) 0.0007(19) 0.009(2) 0.0013(19)
O7 0.0160(16) 0.0180(16) 0.0227(17) 0.0000(13) 0.0081(14) 0.0011(12)
N5 0.055(4) 0.096(5) 0.050(3) -0.025(3) 0.003(3) 0.017(3)
C91 0.036(3) 0.055(4) 0.042(3) -0.003(3) 0.008(3) 0.017(3)
C92 0.050(4) 0.056(4) 0.035(3) -0.013(3) 0.013(3) 0.006(3)
N6 0.065(4) 0.071(4) 0.077(4) 0.021(4) 0.003(4) -0.011(3)
C93 0.032(3) 0.044(4) 0.056(4) -0.001(3) 0.010(3) -0.005(3)
C94 0.063(5) 0.076(5) 0.047(4) -0.005(3) 0.019(4) 0.020(4)
N7 0.093(6) 0.123(7) 0.076(5) -0.035(5) 0.005(4) 0.024(5)
C95 0.050(5) 0.127(8) 0.039(4) -0.010(5) 0.015(4) 0.011(5)
C96 0.065(6) 0.128(8) 0.082(6) 0.028(6) 0.012(5) -0.020(5)
N8 0.078(5) 0.153(7) 0.087(5) -0.032(5) 0.034(4) 0.010(5)
C97 0.078(5) 0.075(5) 0.055(4) 0.000(4) 0.038(4) 0.026(4)
C98 0.085(6) 0.143(8) 0.134(8) 0.060(7) 0.077(6) 0.059(6)

loop_
_atom_type_symbol
_atom_type_description
_atom_type_scat_dispersion_real
_atom_type_scat_dispersion_imag
_atom_type_scat_source
C C 0.0033 0.0016 'International Tables Vol C Tables 4.2.6.8 and 6.1.1.4'
H H 0.0000 0.0000 'International Tables Vol C Tables 4.2.6.8 and 6.1.1.4'
N N 0.0061 0.0033 'International Tables Vol C Tables 4.2.6.8 and 6.1.1.4'
Mo Mo -1.6832 0.6857 'International Tables Vol C Tables 4.2.6.8 and 6.1.1.4'
O O 0.0106 0.0060 'International Tables Vol C Tables 4.2.6.8 and 6.1.1.4'

loop_
_geom_angle_atom_site_label_1
_geom_angle_atom_site_label_2
_geom_angle_atom_site_label_3
_geom_angle
_geom_angle_site_symmetry_1
_geom_angle_site_symmetry_3
_geom_angle_publ_flag
N1 Mo1 O3 105.56(15) . . ?
N1 Mo1 O7 98.37(14) . . ?
O3 Mo1 O7 152.00(12) . . ?
N1 Mo1 O2 94.67(14) . . ?
O3 Mo1 O2 87.78(12) . . ?
O7 Mo1 O2 104.77(12) . . ?
N1 Mo1 O4 94.50(14) . . ?
O3 Mo1 O4 85.97(11) . . ?
O7 Mo1 O4 77.74(11) . . ?
O2 Mo1 O4 170.01(11) . . ?
N1 Mo1 O1 167.01(14) . . ?
O3 Mo1 O1 79.52(11) . . ?
O7 Mo1 O1 74.14(11) . . ?
O2 Mo1 O1 97.49(11) . . ?
O4 Mo1 O1 73.72(10) . . ?
N1 Mo1 Mo2 122.39(12) . . ?
O3 Mo1 Mo2 113.77(9) . . ?
O7 Mo1 Mo2 38.93(8) . . ?
O2 Mo1 Mo2 126.12(9) . . ?
O4 Mo1 Mo2 50.53(8) . . ?
O1 Mo1 Mo2 45.61(7) . . ?
N3 Mo2 O6 105.35(15) . . ?
N3 Mo2 O7 98.89(15) . . ?
O6 Mo2 O7 150.81(12) . . ?
N3 Mo2 O5 95.65(14) . . ?
O6 Mo2 O5 88.64(12) . . ?
O7 Mo2 O5 105.08(12) . . ?
N3 Mo2 O1 93.90(14) . . ?
O6 Mo2 O1 85.20(11) . . ?
O7 Mo2 O1 77.07(11) . . ?
O5 Mo2 O1 169.73(11) . . ?
N3 Mo2 O4 164.98(14) . . ?
O6 Mo2 O4 79.32(11) . . ?
O7 Mo2 O4 73.27(11) . . ?
O5 Mo2 O4 98.75(11) . . ?
O1 Mo2 O4 72.05(10) . . ?
N3 Mo2 Mo1 121.39(12) . . ?
O6 Mo2 Mo1 112.33(9) . . ?
O7 Mo2 Mo1 39.23(8) . . ?
O5 Mo2 Mo1 127.43(8) . . ?
O1 Mo2 Mo1 48.75(7) . . ?
O4 Mo2 Mo1 44.98(7) . . ?
N2 N1 Mo1 171.9(3) . . ?
N1 N2 C1 118.6(4) . . ?
N1 N2 C7 119.0(4) . . ?
C1 N2 C7 121.9(4) . . ?
C2 C1 C6 121.1(5) . . ?
C2 C1 N2 119.0(4) . . ?
C6 C1 N2 119.8(4) . . ?
C1 C2 C3 119.0(5) . . ?
C4 C3 C2 120.7(5) . . ?
C3 C4 C5 119.7(5) . . ?
C6 C5 C4 120.8(5) . . ?
C5 C6 C1 118.7(5) . . ?
C8 C7 C12 121.3(4) . . ?
C8 C7 N2 120.0(4) . . ?
C12 C7 N2 118.7(4) . . ?
C7 C8 C9 119.3(5) . . ?
C10 C9 C8 119.7(5) . . ?
C9 C10 C11 120.5(5) . . ?
C10 C11 C12 120.1(5) . . ?
C11 C12 C7 119.1(5) . . ?
N4 N3 Mo2 170.6(3) . . ?
N3 N4 C13 119.9(4) . . ?
N3 N4 C19 117.1(3) . . ?
C13 N4 C19 123.0(4) . . ?
C14 C13 C18 120.1(4) . . ?
C14 C13 N4 120.8(4) . . ?
C18 C13 N4 119.1(4) . . ?
C13 C14 C15 119.2(5) . . ?
C16 C15 C14 120.8(5) . . ?
C15 C16 C17 119.5(5) . . ?
C18 C17 C16 120.4(5) . . ?
C17 C18 C13 119.9(5) . . ?
C24 C19 C20 120.9(5) . . ?
C24 C19 N4 119.0(4) . . ?
C20 C19 N4 120.1(4) . . ?
C21 C20 C19 119.7(5) . . ?
C20 C21 C22 119.6(5) . . ?
C23 C22 C21 119.8(5) . . ?
C24 C23 C22 121.2(5) . . ?
C23 C24 C19 118.9(5) . . ?
C25 O1 Mo2 118.2(2) . . ?
C25 O1 Mo1 149.3(2) . . ?
Mo2 O1 Mo1 85.64(10) . . ?
C36 O2 Mo1 123.1(2) . . ?
C47 O3 Mo1 139.5(3) . . ?
C58 O4 Mo1 119.1(2) . . ?
C58 O4 Mo2 148.6(3) . . ?
Mo1 O4 Mo2 84.48(10) . . ?
C69 O5 Mo2 119.6(2) . . ?
C80 O6 Mo2 142.9(3) . . ?
O1 C25 C26 120.5(4) . . ?
O1 C25 C30 120.3(4) . . ?
C26 C25 C30 119.2(4) . . ?
C25 C26 C27 119.1(4) . . ?
C25 C26 C90 123.9(4) . . ?
C27 C26 C90 116.9(4) . . ?
C28 C27 C26 122.8(4) . . ?
C27 C28 C29 116.2(4) . . ?
C27 C28 C31 123.0(4) . . ?
C29 C28 C31 120.7(4) . . ?
C30 C29 C28 123.1(4) . . ?
C29 C30 C25 119.2(4) . . ?
C29 C30 C35 119.5(4) . . ?
C25 C30 C35 120.7(4) . . ?
C32 C31 C33 108.7(4) . . ?
C32 C31 C34 109.6(4) . . ?
C33 C31 C34 108.8(4) . . ?
C32 C31 C28 110.2(4) . . ?
C33 C31 C28 111.5(4) . . ?
C34 C31 C28 108.1(4) . . ?
C30 C35 C37 106.0(3) . . ?
O2 C36 C37 120.9(4) . . ?
O2 C36 C41 118.7(4) . . ?
C37 C36 C41 120.3(4) . . ?
C38 C37 C36 119.3(4) . . ?
C38 C37 C35 119.6(4) . . ?
C36 C37 C35 120.7(4) . . ?
C37 C38 C39 122.2(4) . . ?
C40 C39 C38 116.9(4) . . ?
C40 C39 C42 123.9(4) . . ?
C38 C39 C42 119.2(4) . . ?
C41 C40 C39 122.6(4) . . ?
C40 C41 C36 118.3(4) . . ?
C40 C41 C46 121.2(4) . . ?
C36 C41 C46 120.5(4) . . ?
C45 C42 C39 112.3(4) . . ?
C45 C42 C43 108.1(4) . . ?
C39 C42 C43 110.4(4) . . ?
C45 C42 C44 108.1(4) . . ?
C39 C42 C44 109.6(4) . . ?
C43 C42 C44 108.3(5) . . ?
C48 C46 C41 118.2(4) . . ?
O3 C47 C52 116.3(4) . . ?
O3 C47 C48 120.5(4) . . ?
C52 C47 C48 123.2(4) . . ?
C49 C48 C47 116.4(4) . . ?
C49 C48 C46 121.6(4) . . ?
C47 C48 C46 121.9(4) . . ?
C50 C49 C48 122.9(5) . . ?
C49 C50 C51 117.7(4) . . ?
C49 C50 C53 119.7(5) . . ?
C51 C50 C53 122.6(5) . . ?
C52 C51 C50 122.0(5) . . ?
C51 C52 C47 117.8(4) . . ?
C51 C52 C57 124.1(4) . . ?
C47 C52 C57 118.1(4) . . ?
C55 C53 C56 109.7(5) . . ?
C55 C53 C50 110.6(5) . . ?
C56 C53 C50 110.3(5) . . ?
C55 C53 C54 109.3(5) . . ?
C56 C53 C54 105.0(5) . . ?
C50 C53 C54 111.9(4) . . ?
C52 C57 C59 113.7(3) . . ?
O4 C58 C59 121.2(4) . . ?
O4 C58 C63 119.5(4) . . ?
C59 C58 C63 119.3(4) . . ?
C58 C59 C60 119.4(4) . . ?
C58 C59 C57 123.3(4) . . ?
C60 C59 C57 117.4(4) . . ?
C61 C60 C59 122.7(4) . . ?
C60 C61 C62 116.7(4) . . ?
C60 C61 C64 121.8(4) . . ?
C62 C61 C64 121.5(4) . . ?
C63 C62 C61 122.7(4) . . ?
C62 C63 C58 119.1(4) . . ?
C62 C63 C68 119.0(4) . . ?
C58 C63 C68 121.1(4) . . ?
C66A C64 C65 137.9(7) . . ?
C66A C64 C66 47.5(7) . . ?
C65 C64 C66 113.6(8) . . ?
C66A C64 C61 111.6(6) . . ?
C65 C64 C61 110.5(6) . . ?
C66 C64 C61 112.3(6) . . ?
C66A C64 C67A 111.1(8) . . ?
C65 C64 C67A 50.2(7) . . ?
C66 C64 C67A 134.4(7) . . ?
C61 C64 C67A 113.3(5) . . ?
C66A C64 C65A 110.7(8) . . ?
C65 C64 C65A 55.0(7) . . ?
C66 C64 C65A 65.3(8) . . ?
C61 C64 C65A 106.9(5) . . ?
C67A C64 C65A 102.8(7) . . ?
C66A C64 C67 59.4(8) . . ?
C65 C64 C67 108.7(8) . . ?
C66 C64 C67 105.1(8) . . ?
C61 C64 C67 106.3(5) . . ?
C67A C64 C67 59.6(7) . . ?
C65A C64 C67 146.6(7) . . ?
C63 C68 C70 107.1(3) . . ?
O5 C69 C70 120.6(4) . . ?
O5 C69 C74 118.7(4) . . ?
C70 C69 C74 120.7(4) . . ?
C71 C70 C69 118.3(4) . . ?
C71 C70 C68 119.7(4) . . ?
C69 C70 C68 121.4(4) . . ?
C70 C71 C72 123.6(4) . . ?
C71 C72 C73 116.2(4) . . ?
C71 C72 C75 119.8(4) . . ?
C73 C72 C75 123.9(4) . . ?
C74 C73 C72 122.9(4) . . ?
C73 C74 C69 118.0(4) . . ?
C73 C74 C79 120.6(4) . . ?
C69 C74 C79 121.4(4) . . ?
C77 C75 C72 111.7(4) . . ?
C77 C75 C78 108.4(4) . . ?
C72 C75 C78 110.4(4) . . ?
C77 C75 C76 109.3(5) . . ?
C72 C75 C76 109.1(4) . . ?
C78 C75 C76 107.8(4) . . ?
C74 C79 C81 115.6(4) . . ?
O6 C80 C85 116.9(4) . . ?
O6 C80 C81 120.2(4) . . ?
C85 C80 C81 122.9(4) . . ?
C80 C81 C82 117.0(4) . . ?
C80 C81 C79 120.2(4) . . ?
C82 C81 C79 122.7(4) . . ?
C83 C82 C81 122.3(4) . . ?
C82 C83 C84 117.7(4) . . ?
C82 C83 C86 122.9(4) . . ?
C84 C83 C86 119.4(4) . . ?
C85 C84 C83 122.0(4) . . ?
C80 C85 C84 118.0(4) . . ?
C80 C85 C90 118.0(4) . . ?
C84 C85 C90 123.9(4) . . ?
C88 C86 C83 113.0(4) . . ?
C88 C86 C87 107.6(4) . . ?
C83 C86 C87 109.8(4) . . ?
C88 C86 C89 108.4(4) . . ?
C83 C86 C89 109.3(4) . . ?
C87 C86 C89 108.6(4) . . ?
C85 C90 C26 112.5(3) . . ?
Mo2 O7 Mo1 101.84(13) . . ?
N5 C91 C92 178.9(6) . . ?
N6 C93 C94 178.7(7) . . ?
N7 C95 C96 177.6(10) . . ?
N8 C97 C98 177.9(9) . . ?

loop_
_geom_bond_atom_site_label_1
_geom_bond_atom_site_label_2
_geom_bond_distance
_geom_bond_site_symmetry_2
_geom_bond_publ_flag
Mo1 N1 1.749(4) . ?
Mo1 O3 1.886(3) . ?
Mo1 O7 1.921(3) . ?
Mo1 O2 1.933(3) . ?
Mo1 O4 2.111(3) . ?
Mo1 O1 2.241(3) . ?
Mo1 Mo2 2.9724(5) . ?
Mo2 N3 1.737(4) . ?
Mo2 O6 1.881(3) . ?
Mo2 O7 1.908(3) . ?
Mo2 O5 1.962(3) . ?
Mo2 O1 2.130(3) . ?
Mo2 O4 2.305(3) . ?
N1 N2 1.311(5) . ?
N2 C1 1.434(6) . ?
N2 C7 1.447(6) . ?
C1 C2 1.378(6) . ?
C1 C6 1.385(6) . ?
C2 C3 1.383(7) . ?
C3 C4 1.367(7) . ?
C4 C5 1.381(8) . ?
C5 C6 1.378(7) . ?
C7 C8 1.369(7) . ?
C7 C12 1.385(6) . ?
C8 C9 1.392(7) . ?
C9 C10 1.378(8) . ?
C10 C11 1.378(8) . ?
C11 C12 1.379(7) . ?
N3 N4 1.311(5) . ?
N4 C13 1.440(5) . ?
N4 C19 1.447(6) . ?
C13 C14 1.380(6) . ?
C13 C18 1.381(6) . ?
C14 C15 1.382(6) . ?
C15 C16 1.370(7) . ?
C16 C17 1.378(7) . ?
C17 C18 1.370(7) . ?
C19 C24 1.380(6) . ?
C19 C20 1.380(6) . ?
C20 C21 1.378(7) . ?
C21 C22 1.389(7) . ?
C22 C23 1.371(8) . ?
C23 C24 1.371(7) . ?
O1 C25 1.378(5) . ?
O2 C36 1.370(5) . ?
O3 C47 1.360(5) . ?
O4 C58 1.381(5) . ?
O5 C69 1.368(5) . ?
O6 C80 1.362(5) . ?
C25 C26 1.399(6) . ?
C25 C30 1.406(6) . ?
C26 C27 1.403(6) . ?
C26 C90 1.529(6) . ?
C27 C28 1.386(6) . ?
C28 C29 1.398(6) . ?
C28 C31 1.539(6) . ?
C29 C30 1.384(6) . ?
C30 C35 1.526(6) . ?
C31 C32 1.526(6) . ?
C31 C33 1.529(6) . ?
C31 C34 1.535(6) . ?
C35 C37 1.532(6) . ?
C36 C37 1.384(6) . ?
C36 C41 1.410(6) . ?
C37 C38 1.384(6) . ?
C38 C39 1.401(6) . ?
C39 C40 1.393(6) . ?
C39 C42 1.528(6) . ?
C40 C41 1.388(6) . ?
C41 C46 1.525(6) . ?
C42 C45 1.527(6) . ?
C42 C43 1.528(7) . ?
C42 C44 1.531(7) . ?
C46 C48 1.524(6) . ?
C47 C52 1.386(6) . ?
C47 C48 1.393(6) . ?
C48 C49 1.392(6) . ?
C49 C50 1.389(7) . ?
C50 C51 1.393(7) . ?
C50 C53 1.530(7) . ?
C51 C52 1.384(6) . ?
C52 C57 1.512(6) . ?
C53 C55 1.517(8) . ?
C53 C56 1.530(8) . ?
C53 C54 1.548(8) . ?
C57 C59 1.524(6) . ?
C58 C59 1.387(6) . ?
C58 C63 1.415(6) . ?
C59 C60 1.407(6) . ?
C60 C61 1.384(6) . ?
C61 C62 1.396(6) . ?
C61 C64 1.537(6) . ?
C62 C63 1.394(6) . ?
C63 C68 1.502(6) . ?
C64 C66A 1.469(10) . ?
C64 C65 1.488(10) . ?
C64 C66 1.510(11) . ?
C64 C67A 1.544(9) . ?
C64 C65A 1.571(10) . ?
C64 C67 1.577(10) . ?
C68 C70 1.529(6) . ?
C69 C70 1.398(6) . ?
C69 C74 1.406(6) . ?
C70 C71 1.375(6) . ?
C71 C72 1.393(6) . ?
C72 C73 1.399(6) . ?
C72 C75 1.524(6) . ?
C73 C74 1.389(6) . ?
C74 C79 1.521(6) . ?
C75 C77 1.522(7) . ?
C75 C78 1.524(6) . ?
C75 C76 1.537(7) . ?
C79 C81 1.531(6) . ?
C80 C85 1.384(6) . ?
C80 C81 1.395(6) . ?
C81 C82 1.396(6) . ?
C82 C83 1.395(6) . ?
C83 C84 1.399(6) . ?
C83 C86 1.531(6) . ?
C84 C85 1.386(6) . ?
C85 C90 1.511(6) . ?
C86 C88 1.526(7) . ?
C86 C87 1.534(7) . ?
C86 C89 1.554(7) . ?
N5 C91 1.136(7) . ?
C91 C92 1.457(7) . ?
N6 C93 1.134(7) . ?
C93 C94 1.441(8) . ?
N7 C95 1.134(10) . ?
C95 C96 1.438(11) . ?
N8 C97 1.135(9) . ?
C97 C98 1.419(10) . ?
